data_7213453
loop_
_publ_author_name
'Magu\`eres, Pierre Le'
'Lindeman, Sergey V.'
'Kochi, Jay K.'

_publ_section_title
;
 Direct relationship between intermolecular charge-transfer and
 charge-resonance complexes via structural changes in the arene donor with
 various \p-acceptors
;
_journal_issue 7
_journal_name_full 'Journal of the Chemical Society, Perkin Transactions 2'
_journal_page_first 1180
_journal_paper_doi 10.1039/b009543p
_journal_year 2001
_chemical_formula_moiety '(C12 H18) (C6 O2 Cl4)'
_chemical_formula_sum 'C18 H18 Cl4 O2'
_chemical_formula_weight 408.12
_chemical_name_systematic
; 
Hexamethylbenzene Chloranil Molecular Complex 
;
_space_group_IT_number 14
_symmetry_cell_setting monoclinic
_symmetry_space_group_name_Hall '-P 2yn'
_symmetry_space_group_name_H-M 'P 1 21/n 1'
_atom_sites_solution_hydrogens geom
_atom_sites_solution_primary direct
_atom_sites_solution_secondary difmap
_audit_creation_method SHELXL
_cell_angle_alpha 90.00
_cell_angle_beta 101.874(1)
_cell_angle_gamma 90.00
_cell_formula_units_Z 2
_cell_length_a 7.0658(1)
_cell_length_b 8.6430(1)
_cell_length_c 14.8612(3)
_cell_measurement_reflns_used 6325
_cell_measurement_temperature 123(2)
_cell_measurement_theta_max 36.1
_cell_measurement_theta_min 2.7
_cell_volume 888.15(2)
_computing_cell_refinement 'SAINT V4.050 (Siemens, 1989-95)'
_computing_data_collection 'SMART V4.050 (Siemens, 1989-95)'
_computing_data_reduction 'SAINT & SADABS (Sheldrick, 1996)'
_computing_molecular_graphics 'XP V5.06 (Siemens, 1996)'
_computing_publication_material 'SHELXL-93 & XCIF V5.05 (Siemens, 1996)'
_computing_structure_refinement 'SHELXL-93 (Sheldrick, 1993)'
_computing_structure_solution 'SHELXS-86 (Sheldrick, 1990)'
_diffrn_ambient_temperature 123(2)
_diffrn_measurement_device 'Siemens SMART'
_diffrn_measurement_method
;
\w-scan, frame range 0.3 deg, hemisphere
;
_diffrn_radiation_monochromator graphite
_diffrn_radiation_source 'normal-focus sealed tube'
_diffrn_radiation_type MoK\a
_diffrn_radiation_wavelength 0.71073
_diffrn_reflns_av_R_equivalents 0.0204
_diffrn_reflns_av_sigmaI/netI 0.0277
_diffrn_reflns_limit_h_max 11
_diffrn_reflns_limit_h_min -8
_diffrn_reflns_limit_k_max 13
_diffrn_reflns_limit_k_min -14
_diffrn_reflns_limit_l_max 24
_diffrn_reflns_limit_l_min -24
_diffrn_reflns_number 10533
_diffrn_reflns_theta_max 36.13
_diffrn_reflns_theta_min 2.74
_diffrn_standards_decay_% 2.00
_diffrn_standards_number 360
_exptl_absorpt_coefficient_mu 0.674
_exptl_absorpt_correction_T_max 0.977
_exptl_absorpt_correction_T_min 0.873
_exptl_absorpt_correction_type 'empirical (SADABS procedure)'
_exptl_crystal_colour 'dark red'
_exptl_crystal_density_diffrn 1.526
_exptl_crystal_density_method none
_exptl_crystal_description prism
_exptl_crystal_F_000 420
_exptl_crystal_size_max 0.30
_exptl_crystal_size_mid 0.10
_exptl_crystal_size_min 0.10
_refine_diff_density_max 0.535
_refine_diff_density_min -0.411
_refine_diff_density_rms 0.066
_refine_ls_extinction_method none
_refine_ls_goodness_of_fit_all 1.039
_refine_ls_goodness_of_fit_obs 1.055
_refine_ls_hydrogen_treatment
;
riding and rotating model with U~iso~=1.2U~eq/iso~ of an adjacent atom
(1.5U~eq/iso~ for methyl hydrogens)
;
_refine_ls_matrix_type full
_refine_ls_number_parameters 112
_refine_ls_number_reflns 3921
_refine_ls_number_restraints 0
_refine_ls_restrained_S_all 1.105
_refine_ls_restrained_S_obs 1.055
_refine_ls_R_factor_all 0.0529
_refine_ls_R_factor_obs 0.0368
_refine_ls_shift/esd_max 0.000
_refine_ls_shift/esd_mean 0.000
_refine_ls_structure_factor_coef Fsqd
_refine_ls_weighting_details 'w=1/[\s^2^(Fo^2^)+(0.0465P)^2^+0.2797P] where P=(Fo^2^+2Fc^2^)/3'
_refine_ls_weighting_scheme calc
_refine_ls_wR_factor_all 0.1039
_refine_ls_wR_factor_obs 0.0883
_reflns_number_observed 3116
_reflns_number_total 3933
_reflns_observed_criterion >2sigma(I)
_cod_data_source_file b009543psup1.cif
_cod_data_source_block juer-fs
_cod_depositor_comments
;
The following automatic conversions were performed:

'_refine_ls_weighting_scheme' value 'calc
w=1/[\s^2^(Fo^2^)+(0.0465P)^2^+0.2797P] where P=(Fo^2^+2Fc^2^)/3' was
changed to 'calc'. New tag '_refine_ls_weighting_details' was
created. The value of the new tag was set to
'w=1/[\s^2^(Fo^2^)+(0.0465P)^2^+0.2797P] where P=(Fo^2^+2Fc^2^)/3'.

Automatic conversion script
Id: cif_fix_values 3143 2015-03-26 13:38:13Z robertas 
;
_cod_original_sg_symbol_H-M P2(1)/n
_cod_database_code 7213453

loop_
_symmetry_equiv_pos_as_xyz
'x, y, z'
'-x+1/2, y+1/2, -z+1/2'
'-x, -y, -z'
'x-1/2, -y-1/2, z-1/2'

loop_
_atom_site_aniso_label
_atom_site_aniso_U_11
_atom_site_aniso_U_22
_atom_site_aniso_U_33
_atom_site_aniso_U_23
_atom_site_aniso_U_13
_atom_site_aniso_U_12
Cl4 0.0369(2) 0.02157(13) 0.0342(2) -0.00757(10) 0.00993(12) -0.00164(11)
Cl5 0.03063(15) 0.02963(14) 0.02619(13) 0.01120(10) 0.00454(10) -0.00038(11)
O6 0.0376(5) 0.0371(5) 0.0158(3) -0.0046(3) 0.0035(3) -0.0046(4)
C2 0.0191(4) 0.0177(4) 0.0210(4) 0.0046(3) 0.0031(3) -0.0003(3)
C5 0.0213(4) 0.0209(4) 0.0177(4) 0.0021(3) 0.0049(3) -0.0027(4)
C6 0.0231(5) 0.0239(5) 0.0158(4) -0.0008(3) 0.0043(3) -0.0038(4)
C4 0.0232(5) 0.0193(4) 0.0193(4) -0.0016(3) 0.0058(3) -0.0028(4)
C3 0.0212(4) 0.0178(4) 0.0198(4) -0.0042(3) 0.0044(3) -0.0045(3)
C1 0.0191(4) 0.0258(5) 0.0131(4) 0.0012(3) 0.0009(3) -0.0033(4)
C11 0.0317(6) 0.0513(8) 0.0143(4) 0.0041(5) -0.0007(4) -0.0022(6)
C21 0.0335(6) 0.0236(5) 0.0479(8) 0.0154(5) 0.0111(6) 0.0071(5)
C31 0.0396(7) 0.0269(6) 0.0363(6) -0.0146(5) 0.0143(6) -0.0097(5)

loop_
_atom_site_label
_atom_site_type_symbol
_atom_site_fract_x
_atom_site_fract_y
_atom_site_fract_z
_atom_site_U_iso_or_equiv
_atom_site_thermal_displace_type
_atom_site_occupancy
_atom_site_calc_flag
_atom_site_refinement_flags
Cl4 Cl 0.94170(5) 0.33601(3) 0.07087(2) 0.03052(8) Uani 1 d .
Cl5 Cl 0.83464(5) 0.25922(4) -0.14376(2) 0.02901(8) Uani 1 d .
O6 O 0.91906(15) -0.06284(12) -0.18006(6) 0.0304(2) Uani 1 d .
C2 C 0.4353(2) 0.14562(12) -0.03693(7) 0.0194(2) Uani 1 d .
C5 C 0.9238(2) 0.12322(13) -0.06258(7) 0.0199(2) Uani 1 d .
C6 C 0.9545(2) -0.03441(13) -0.09811(7) 0.0209(2) Uani 1 d .
C4 C 0.9675(2) 0.15543(13) 0.02825(7) 0.0204(2) Uani 1 d .
C3 C 0.4889(2) 0.12588(12) 0.05904(7) 0.0196(2) Uani 1 d .
C1 C 0.4483(2) 0.02042(13) -0.09594(7) 0.0197(2) Uani 1 d .
C11 C 0.3981(2) 0.0424(2) -0.19946(8) 0.0332(3) Uani 1 d .
H11A H 0.4158(18) 0.1490(4) -0.21394(9) 0.050 Uiso 1 calc R
H11B H 0.2658(6) 0.0135(15) -0.22233(14) 0.050 Uiso 1 calc R
H11C H 0.4810(13) -0.0213(12) -0.22760(10) 0.050 Uiso 1 calc R
C21 C 0.3652(2) 0.3032(2) -0.07533(11) 0.0346(3) Uani 1 d .
H21A H 0.2772(15) 0.2902(2) -0.1333(5) 0.052 Uiso 1 calc R
H21B H 0.4737(3) 0.3642(6) -0.0838(9) 0.052 Uiso 1 calc R
H21C H 0.3003(17) 0.3548(7) -0.0331(4) 0.052 Uiso 1 calc R
C31 C 0.4858(2) 0.2604(2) 0.12447(10) 0.0333(3) Uani 1 d .
H31A H 0.5981(10) 0.2558(8) 0.1733(5) 0.050 Uiso 1 calc R
H31B H 0.3714(9) 0.2544(8) 0.1497(7) 0.050 Uiso 1 calc R
H31C H 0.4859(19) 0.3561(2) 0.0917(2) 0.050 Uiso 1 calc R

loop_
_atom_type_symbol
_atom_type_description
_atom_type_scat_dispersion_real
_atom_type_scat_dispersion_imag
_atom_type_scat_source
C C 0.0033 0.0016 'International Tables Vol C Tables 4.2.6.8 and 6.1.1.4'
H H 0.0000 0.0000 'International Tables Vol C Tables 4.2.6.8 and 6.1.1.4'
O O 0.0106 0.0060 'International Tables Vol C Tables 4.2.6.8 and 6.1.1.4'
Cl Cl 0.1484 0.1585 'International Tables Vol C Tables 4.2.6.8 and 6.1.1.4'

loop_
_geom_angle_atom_site_label_1
_geom_angle_atom_site_label_2
_geom_angle_atom_site_label_3
_geom_angle
_geom_angle_site_symmetry_1
_geom_angle_site_symmetry_3
C1 C2 C3 119.95(9) . .
C1 C2 C21 120.86(11) . .
C3 C2 C21 119.19(11) . .
C4 C5 C6 121.45(10) . .
C4 C5 Cl5 122.62(9) . .
C6 C5 Cl5 115.92(8) . .
O6 C6 C5 121.55(11) . .
O6 C6 C4 121.58(11) . 3_755
C5 C6 C4 116.86(9) . 3_755
C5 C4 C6 121.68(10) . 3_755
C5 C4 Cl4 122.62(9) . .
C6 C4 Cl4 115.68(8) 3_755 .
C2 C3 C1 119.93(9) . 3_655
C2 C3 C31 121.27(11) . .
C1 C3 C31 118.78(10) 3_655 .
C2 C1 C3 120.10(9) . 3_655
C2 C1 C11 120.23(11) . .
C3 C1 C11 119.66(11) 3_655 .

loop_
_geom_bond_atom_site_label_1
_geom_bond_atom_site_label_2
_geom_bond_distance
_geom_bond_site_symmetry_2
Cl4 C4 1.7082(11) .
Cl5 C5 1.7092(11) .
O6 C6 1.2168(13) .
C2 C1 1.408(2) .
C2 C3 1.4087(15) .
C2 C21 1.520(2) .
C5 C4 1.3504(15) .
C5 C6 1.493(2) .
C6 C4 1.497(2) 3_755
C4 C6 1.497(2) 3_755
C3 C1 1.413(2) 3_655
C3 C31 1.519(2) .
C1 C3 1.413(2) 3_655
C1 C11 1.5180(15) .
